data_2003903
loop_
_publ_author_name
'Theron, M.'
'Basson, S. S.'
'Purcell, W.'

_publ_section_title
(\h^4^-1,5-Cyclooctadiene)(<i>N</i>-hydroxy-4-methoxy-<i>N</i>-methylthiobenzamido-<i>O</i>,<i>S</i>)iridium(I)
_journal_issue 9
_journal_name_full 'Acta Crystallographica Section C'
_journal_page_first 1750
_journal_page_last 1752
_journal_paper_doi 10.1107/S0108270195002666
_journal_volume 51
_journal_year 1995
_chemical_formula_moiety 'C17 H22 Ir1 N1 O2 S1'
_chemical_formula_sum 'C17 H22 Ir N O2 S'
_chemical_formula_weight 496.6
_space_group_IT_number 14
_symmetry_cell_setting monoclinic
_symmetry_space_group_name_Hall '-P 2ybc'
_symmetry_space_group_name_H-M 'P 1 21/c 1'
_atom_type_scat_source 'Cromer & Mann (1968)'
_cell_angle_alpha 90.
_cell_angle_beta 95.37(3)
_cell_angle_gamma 90.
_cell_formula_units_Z 4
_cell_length_a 12.811(3)
_cell_length_b 10.122(1)
_cell_length_c 13.176(5)
_cell_measurement_reflns_used 24
_cell_measurement_temperature 298
_cell_measurement_theta_max 17
_cell_measurement_theta_min 16
_cell_volume 1701.1(8)
_diffrn_measurement_device 'Enraf-Nonius CAD-4'
_diffrn_measurement_method \q/2\q
_diffrn_radiation_type MoK\a
_diffrn_radiation_wavelength 0.71073
_diffrn_reflns_av_R_equivalents 0.0174
_diffrn_reflns_limit_h_max 15
_diffrn_reflns_limit_h_min -15
_diffrn_reflns_limit_k_max 12
_diffrn_reflns_limit_k_min 0
_diffrn_reflns_limit_l_max 0
_diffrn_reflns_limit_l_min -15
_diffrn_reflns_number 3313
_diffrn_reflns_theta_max 25
_diffrn_standards_decay_% 1.6
_diffrn_standards_interval_time 60
_diffrn_standards_number 3
_exptl_absorpt_coefficient_mu 8.46
_exptl_absorpt_correction_T_max 1.000
_exptl_absorpt_correction_T_min 0.766
_exptl_absorpt_correction_type empirical
_exptl_crystal_colour yellow
_exptl_crystal_density_diffrn 1.94
_exptl_crystal_density_meas 1.90
_exptl_crystal_density_method 'flotation in NaI'
_exptl_crystal_description prismatic
_exptl_crystal_size_max 0.55
_exptl_crystal_size_mid 0.25
_exptl_crystal_size_min 0.20
_refine_diff_density_max 0.9
_refine_diff_density_min -1.6
_refine_ls_extinction_method none
_refine_ls_hydrogen_treatment 'see text'
_refine_ls_number_parameters 206
_refine_ls_number_reflns 2517
_refine_ls_R_factor_obs 0.032
_refine_ls_shift/esd_max 0.082
_refine_ls_structure_factor_coef F
_refine_ls_weighting_scheme unit
_refine_ls_wR_factor_obs 0.032
_reflns_number_observed 2517
_reflns_number_total 2793
_reflns_observed_criterion I>3\s(I)
_cod_data_source_file jz1014.cif
_cod_data_source_block jz1014a
_cod_original_sg_symbol_H-M 'P 21/c'
_cod_original_formula_sum 'C17 H22 Ir1 N1 O2 S1'
_cod_database_code 2003903

loop_
_symmetry_equiv_pos_as_xyz
x,y,z
x,1/2-y,1/2+z
-x,-y,-z
-x,1/2+y,1/2-z

loop_
_atom_site_label
_atom_site_fract_x
_atom_site_fract_y
_atom_site_fract_z
_atom_site_U_iso_or_equiv
Ir .67570(3) -.02024(4) .13392(3) .035(2)
S .8073(2) .0268(3) .0349(2) .046(1)
O(1) .6540(6) .1786(7) .1333(6) .048(2)
N .7216(7) .2517(9) .0804(8) .047(2)
C(1) .7945(8) .1963(11) .0325(9) .042(2)
C(2) .8654(8) .2745(11) -.0243(8) .042(2)
C(3) .8297(9) .3497(11) -.1071(9) .050(3)
C(4) .8984(9) .4165(12) -.1638(9) .051(3)
C(5) 1.0039(9) .4093(11) -.1369(9) .047(3)
C(6) 1.0429(9) .3346(11) -.0496(9) .046(3)
C(7) .9730(8) .2661(11) .0033(9) .045(3)
O(2) 1.0800(6) .4721(9) -.1849(7) .062(2)
C(8) 1.0467(13) .5563(17) -.2701(10) .082(4)
C(9) .6983(11) .3925(11) .0894(13) .069(4)
C(10) .6599(11) -.2241(12) .0948(11) .064(4)
C(11) .5473(11) -.2720(16) .0934(14) .091(5)
C(12) .4737(10) -.1776(14) .1229(13) .072(4)
C(13) .5161(9) -.0476(12) .1674(10) .053(3)
C(14) .5886(9) -.0409(12) .2642(9) .051(3)
C(15) .6213(12) -.1575(15) .3307(10) .070(4)
C(16) .7085(14) -.2350(17) .2958(11) .086(5)
C(17) .7372(11) -.2064(12) .1892(10) .056(3)
H(3) .7464(9) .3570(11) -.1283(9) .0103(13)
H(4) .8687(9) .4742(11) -.2292(9) .0103(9)
H(6) 1.1259(9) .3319(11) -.0256(9) .0103(13)
H(7) 1.0016(8) .2051(11) .0672(9) .0103(13)
H(81) 1.1171(13) .5961(17) -.2974(10) .103(13)
H(82) .9917(13) .6354(17) -.2614(10) .103(13)
H(83) 1.0120(13) .4849(17) -.3242(10) .103(13)
H(91) .7521(11) .4435(11) .0446(13) .103(13)
H(92) .7088(11) .4275(11) .1672(13) .103(13)
H(93) .6187(11) .4115(11) .0580(13) .103(13)
H(111) .5465(11) -.3553(16) .1446(14) .103(13)
H(112) .5220(11) -.3037(16) .0167(14) .103(13)
H(121) .4215(10) -.1545(14) .0560(13) .103(13)
H(122) .4299(10) -.2239(14) .1793(13) .103(13)
H(151) .5544(12) -.2222(15) .3331(10) .103(13)
H(152) .6451(12) -.1214(15) .4065(10) .103(13)
H(161) .7770(14) -.2167(17) .3481(11) .103(13)
H(162) .6874(14) -.3382(17) .2988(11) .0103(13)

loop_
_geom_angle_atom_site_label_1
_geom_angle_atom_site_label_2
_geom_angle_atom_site_label_3
_geom_angle
_geom_angle_publ_flag
S Ir O(1) 84.2(2) yes
O(1) Ir C(10) 161.4(5) yes
O(1) Ir C(13) 89.7(4) yes
S Ir C(14) 161.5(3) yes
C(10) Ir C(14) 93.1(5) yes
S Ir C(17) 96.3(4) yes
C(10) Ir C(17) 41.8(5) yes
C(14) Ir C(17) 81.1(5) yes
Ir O(1) N 116.2(6) yes
O(1) N C(9) 109.8(9) yes
S C(1) N 119.4(8) yes
N C(1) C(2) 121.7(10) yes
C(1) C(2) C(7) 118.7(10) yes
C(2) C(3) C(4) 121.2(11) yes
C(4) C(5) C(6) 120.0(10) yes
C(6) C(5) O(2) 114.1(10) yes
C(2) C(7) C(6) 120.9(10) yes
Ir C(10) C(11) 112.3(9) yes
C(11) C(10) C(17) 126.1(13) yes
C(11) C(12) C(13) 117.7(11) yes
Ir C(13) C(14) 69.3(6) yes
Ir C(14) C(13) 69.7(6) yes
C(13) C(14) C(15) 124.9(11) yes
C(15) C(16) C(17) 116.6(12) yes
Ir C(17) C(16) 111.7(9) yes
Ir C(14) C(15) 113.9(8) yes
C(14) C(15) C(16) 114.3(11) yes
Ir C(17) C(10) 68.7(7) yes
C(10) C(17) C(16) 122.5(13) yes

loop_
_geom_bond_atom_site_label_1
_geom_bond_atom_site_label_2
_geom_bond_distance
_geom_bond_publ_flag
Ir S 2.279(3) yes
Ir C(10) 2.129(12) yes
Ir C(14) 2.145(11) yes
S C(1) 1.723(11) yes
N C(1) 1.302(14) yes
C(1) C(2) 1.464(14) yes
C(2) C(7) 1.394(14) yes
C(4) C(5) 1.37(2) yes
C(5) O(2) 1.369(13) yes
O(2) C(8) 1.44(2) yes
C(10) C(17) 1.53(2) yes
C(12) C(13) 1.52(2) yes
C(14) C(15) 1.51(2) yes
C(16) C(17) 1.51(2) yes
Ir O(1) 2.030(7) yes
Ir C(13) 2.151(11) yes
Ir C(17) 2.141(12) yes
O(1) N 1.377(11) yes
N C(9) 1.462(14) yes
C(2) C(3) 1.37(2) yes
C(3) C(4) 1.38(2) yes
C(5) C(6) 1.43(2) yes
C(6) C(7) 1.37(2) yes
C(10) C(11) 1.52(2) yes
C(11) C(12) 1.42(2) yes
C(13) C(14) 1.51(2) yes
C(15) C(16) 1.47(2) yes
